data_4035360
loop_
_publ_author_name
'Shu, Wen-Ming'
'Liu, Shan'
'He, Jian-Xin'
'Wang, Shuai'
'Wu, An-Xin'

_publ_section_title
;
 Sequential \s-Bond Insertion/Benzannulation Involving Arynes: Selective
 Synthesis of Polysubstituted Naphthalenes.
;
_journal_issue 16
_journal_name_full 'The Journal of organic chemistry'
_journal_page_first 9156
_journal_page_last 9165
_journal_paper_doi 10.1021/acs.joc.8b01207
_journal_volume 83
_journal_year 2018
_chemical_formula_sum 'C21 H15 N O4'
_chemical_formula_weight 345.34
_space_group_IT_number 14
_space_group_name_Hall '-P 2yn'
_space_group_name_H-M_alt 'P 1 21/n 1'
_symmetry_cell_setting monoclinic
_symmetry_space_group_name_H-M 'P 1 21/n 1'
_atom_sites_solution_hydrogens geom
_atom_sites_solution_primary direct
_atom_sites_solution_secondary difmap
_audit_creation_method SHELXL-97
_cell_angle_alpha 90.00
_cell_angle_beta 97.342(2)
_cell_angle_gamma 90.00
_cell_formula_units_Z 4
_cell_length_a 13.228(2)
_cell_length_b 8.9299(14)
_cell_length_c 14.873(2)
_cell_measurement_reflns_used 3244
_cell_measurement_temperature 297(2)
_cell_measurement_theta_max 29.18
_cell_measurement_theta_min 2.21
_cell_volume 1742.5(4)
_computing_cell_refinement 'Bruker SAINT'
_computing_data_collection 'Bruker APEX2'
_computing_data_reduction 'Bruker SAINT'
_computing_molecular_graphics 'Bruker SHELXTL'
_computing_publication_material 'Bruker SHELXTL'
_computing_structure_refinement 'SHELXL-97 (Sheldrick, 2008)'
_computing_structure_solution 'SHELXS-97 (Sheldrick, 2008)'
_diffrn_ambient_temperature 297(2)
_diffrn_measured_fraction_theta_full 0.995
_diffrn_measured_fraction_theta_max 0.995
_diffrn_measurement_device_type 'Bruker APEX-II CCD'
_diffrn_measurement_method '\f and \w scans'
_diffrn_radiation_monochromator graphite
_diffrn_radiation_source 'fine-focus sealed tube'
_diffrn_radiation_type MoK\a
_diffrn_radiation_wavelength 0.71073
_diffrn_reflns_av_R_equivalents 0.0355
_diffrn_reflns_av_sigmaI/netI 0.0407
_diffrn_reflns_limit_h_max 16
_diffrn_reflns_limit_h_min -18
_diffrn_reflns_limit_k_max 12
_diffrn_reflns_limit_k_min -12
_diffrn_reflns_limit_l_max 20
_diffrn_reflns_limit_l_min -19
_diffrn_reflns_number 15568
_diffrn_reflns_theta_full 30.00
_diffrn_reflns_theta_max 30.00
_diffrn_reflns_theta_min 1.94
_exptl_absorpt_coefficient_mu 0.092
_exptl_absorpt_correction_T_max 0.9909
_exptl_absorpt_correction_T_min 0.9891
_exptl_absorpt_correction_type none
_exptl_crystal_colour white
_exptl_crystal_density_meas 0
_exptl_crystal_density_method 'not measured'
_exptl_crystal_description block
_exptl_crystal_F_000 720
_exptl_crystal_size_max 0.12
_exptl_crystal_size_mid 0.10
_exptl_crystal_size_min 0.10
_refine_diff_density_max 0.212
_refine_diff_density_min -0.235
_refine_diff_density_rms 0.045
_refine_ls_extinction_method none
_refine_ls_goodness_of_fit_ref 1.025
_refine_ls_hydrogen_treatment mixed
_refine_ls_matrix_type full
_refine_ls_number_parameters 237
_refine_ls_number_reflns 5058
_refine_ls_number_restraints 0
_refine_ls_restrained_S_all 1.025
_refine_ls_R_factor_all 0.0881
_refine_ls_R_factor_gt 0.0517
_refine_ls_shift/su_max 0.003
_refine_ls_shift/su_mean 0.000
_refine_ls_structure_factor_coef Fsqd
_refine_ls_weighting_details 'calc w=1/[\s^2^(Fo^2^)+(0.0848P)^2^+0.1524P] where P=(Fo^2^+2Fc^2^)/3'
_refine_ls_weighting_scheme calc
_refine_ls_wR_factor_gt 0.1433
_refine_ls_wR_factor_ref 0.1720
_reflns_number_gt 3049
_reflns_number_total 5058
_reflns_threshold_expression >2sigma(I)
_cod_data_source_file jo8b01207_si_003.cif
_cod_data_source_block mo_150529f_0m
_cod_depositor_comments
;
The following automatic conversions were performed:

data item '_symmetry_cell_setting' value 'Monoclinic' was changed to
'monoclinic' in accordance with the
/home/data/users/saulius/crontab/automatic-downloads/current/ACS/lib/dictionaries/cif_core.dic
dictionary named 'cif_core.dic' version 2.4.2 last updated on
2011-04-26.

Automatic conversion script
Id: cif_fix_values 6909 2019-04-08 15:41:33Z antanas 
;
_cod_original_cell_volume 1742.5(5)
_cod_original_sg_symbol_H-M P2(1)/n
_cod_database_code 4035360

loop_
_symmetry_equiv_pos_as_xyz
'x, y, z'
'-x+1/2, y+1/2, -z+1/2'
'-x, -y, -z'
'x-1/2, -y-1/2, z-1/2'

loop_
_atom_site_label
_atom_site_type_symbol
_atom_site_fract_x
_atom_site_fract_y
_atom_site_fract_z
_atom_site_U_iso_or_equiv
_atom_site_adp_type
_atom_site_occupancy
_atom_site_symmetry_multiplicity
_atom_site_calc_flag
_atom_site_refinement_flags
C1 C -0.07727(10) 0.74603(17) 0.97108(10) 0.0434(3) Uani 1 1 d .
C2 C -0.02092(10) 0.81623(17) 1.04803(9) 0.0424(3) Uani 1 1 d .
C3 C -0.06845(12) 0.8955(2) 1.11318(11) 0.0550(4) Uani 1 1 d .
H3 H -0.1392 0.8982 1.1083 0.066 Uiso 1 1 calc R
C4 C -0.01283(14) 0.9677(2) 1.18256(12) 0.0624(5) Uani 1 1 d .
H4 H -0.0454 1.0215 1.2240 0.075 Uiso 1 1 calc R
C5 C 0.09397(14) 0.9616(2) 1.19217(12) 0.0600(5) Uani 1 1 d .
H5 H 0.1318 1.0111 1.2402 0.072 Uiso 1 1 calc R
C6 C 0.14241(12) 0.88426(19) 1.13206(10) 0.0505(4) Uani 1 1 d .
H6 H 0.2132 0.8802 1.1399 0.061 Uiso 1 1 calc R
C7 C 0.08708(10) 0.80934(17) 1.05750(9) 0.0405(3) Uani 1 1 d .
C8 C 0.13667(9) 0.73128(16) 0.99189(9) 0.0396(3) Uani 1 1 d .
C9 C 0.07925(10) 0.66401(16) 0.91897(9) 0.0404(3) Uani 1 1 d .
C10 C -0.02875(10) 0.67154(17) 0.90794(9) 0.0415(3) Uani 1 1 d .
C11 C -0.18700(11) 0.75830(19) 0.96245(11) 0.0522(4) Uani 1 1 d .
C12 C 0.25058(10) 0.73157(18) 0.99962(10) 0.0452(3) Uani 1 1 d .
C13 C 0.29940(14) 0.8321(2) 0.95055(15) 0.0718(5) Uani 1 1 d .
H13 H 0.2613 0.8989 0.9119 0.086 Uiso 1 1 calc R
C14 C 0.40517(17) 0.8356(3) 0.9577(2) 0.0943(8) Uani 1 1 d .
H14 H 0.4374 0.9053 0.9246 0.113 Uiso 1 1 calc R
C15 C 0.46153(14) 0.7374(4) 1.01304(19) 0.0992(9) Uani 1 1 d .
H15 H 0.5323 0.7392 1.0176 0.119 Uiso 1 1 calc R
C16 C 0.41364(15) 0.6357(4) 1.06208(18) 0.0998(9) Uani 1 1 d .
H16 H 0.4522 0.5679 1.0996 0.120 Uiso 1 1 calc R
C17 C 0.30821(13) 0.6329(3) 1.05625(14) 0.0737(6) Uani 1 1 d .
H17 H 0.2764 0.5646 1.0905 0.088 Uiso 1 1 calc R
C18 C 0.13319(11) 0.59674(19) 0.84585(10) 0.0473(4) Uani 1 1 d .
C19 C 0.24594(19) 0.4044(3) 0.81366(17) 0.0964(8) Uani 1 1 d .
H19A H 0.2037 0.3684 0.7608 0.145 Uiso 1 1 calc R
H19B H 0.2829 0.3221 0.8437 0.145 Uiso 1 1 calc R
H19C H 0.2932 0.4769 0.7960 0.145 Uiso 1 1 calc R
C20 C -0.09039(11) 0.6050(2) 0.82649(10) 0.0494(4) Uani 1 1 d .
C21 C -0.09979(15) 0.4145(2) 0.71683(13) 0.0695(5) Uani 1 1 d .
H21A H -0.1679 0.3844 0.7241 0.104 Uiso 1 1 calc R
H21B H -0.0617 0.3288 0.7015 0.104 Uiso 1 1 calc R
H21C H -0.1020 0.4875 0.6693 0.104 Uiso 1 1 calc R
N1 N -0.27257(10) 0.7740(2) 0.96117(12) 0.0725(5) Uani 1 1 d .
O1 O 0.13299(11) 0.65183(17) 0.77265(8) 0.0719(4) Uani 1 1 d .
O2 O 0.18277(9) 0.47322(15) 0.87464(8) 0.0593(3) Uani 1 1 d .
O3 O -0.16709(10) 0.66078(18) 0.78941(9) 0.0836(5) Uani 1 1 d .
O4 O -0.05116(9) 0.47898(14) 0.80088(8) 0.0585(3) Uani 1 1 d .

loop_
_atom_site_aniso_label
_atom_site_aniso_U_11
_atom_site_aniso_U_22
_atom_site_aniso_U_33
_atom_site_aniso_U_23
_atom_site_aniso_U_13
_atom_site_aniso_U_12
C1 0.0276(6) 0.0534(9) 0.0478(7) 0.0103(6) -0.0003(5) 0.0009(6)
C2 0.0314(6) 0.0490(8) 0.0463(7) 0.0070(6) 0.0029(5) 0.0026(6)
C3 0.0381(8) 0.0693(11) 0.0585(9) 0.0007(8) 0.0094(7) 0.0080(7)
C4 0.0552(10) 0.0774(13) 0.0561(9) -0.0099(9) 0.0130(8) 0.0082(9)
C5 0.0532(9) 0.0733(12) 0.0524(9) -0.0111(8) 0.0024(7) -0.0021(8)
C6 0.0365(7) 0.0635(10) 0.0503(8) -0.0027(7) 0.0008(6) -0.0025(7)
C7 0.0315(6) 0.0471(8) 0.0422(7) 0.0056(6) 0.0021(5) -0.0004(5)
C8 0.0280(6) 0.0475(8) 0.0427(7) 0.0055(6) 0.0022(5) -0.0011(5)
C9 0.0319(6) 0.0470(8) 0.0417(7) 0.0072(6) 0.0028(5) -0.0005(6)
C10 0.0314(6) 0.0503(8) 0.0410(7) 0.0082(6) -0.0026(5) -0.0024(6)
C11 0.0333(7) 0.0667(11) 0.0550(9) 0.0081(7) -0.0001(6) 0.0015(7)
C12 0.0287(6) 0.0581(9) 0.0483(7) -0.0053(7) 0.0033(5) -0.0017(6)
C13 0.0442(9) 0.0792(14) 0.0955(14) 0.0141(11) 0.0229(9) -0.0018(9)
C14 0.0491(11) 0.1114(19) 0.128(2) 0.0044(16) 0.0324(13) -0.0211(12)
C15 0.0279(9) 0.158(3) 0.1125(19) -0.0208(18) 0.0120(10) -0.0030(12)
C16 0.0371(10) 0.161(3) 0.0980(16) 0.0207(17) -0.0043(10) 0.0236(13)
C17 0.0370(8) 0.1072(16) 0.0751(12) 0.0237(11) -0.0001(8) 0.0075(9)
C18 0.0377(7) 0.0592(10) 0.0450(8) -0.0007(7) 0.0052(6) -0.0079(7)
C19 0.0853(15) 0.119(2) 0.0928(16) -0.0141(15) 0.0409(13) 0.0314(14)
C20 0.0362(7) 0.0616(10) 0.0484(8) 0.0037(7) -0.0026(6) -0.0047(7)
C21 0.0668(12) 0.0733(12) 0.0639(10) -0.0154(9) -0.0091(9) -0.0041(9)
N1 0.0331(7) 0.1019(13) 0.0812(10) 0.0136(9) 0.0026(7) 0.0050(8)
O1 0.0827(9) 0.0870(10) 0.0490(6) 0.0097(6) 0.0201(6) -0.0059(7)
O2 0.0529(7) 0.0725(8) 0.0543(6) -0.0035(6) 0.0135(5) 0.0153(6)
O3 0.0578(8) 0.1044(11) 0.0780(8) -0.0235(8) -0.0318(7) 0.0231(7)
O4 0.0520(7) 0.0584(7) 0.0607(7) -0.0035(5) -0.0104(5) -0.0014(5)

loop_
_atom_type_symbol
_atom_type_description
_atom_type_scat_dispersion_real
_atom_type_scat_dispersion_imag
_atom_type_scat_source
C C 0.0033 0.0016 'International Tables Vol C Tables 4.2.6.8 and 6.1.1.4'
H H 0.0000 0.0000 'International Tables Vol C Tables 4.2.6.8 and 6.1.1.4'
N N 0.0061 0.0033 'International Tables Vol C Tables 4.2.6.8 and 6.1.1.4'
O O 0.0106 0.0060 'International Tables Vol C Tables 4.2.6.8 and 6.1.1.4'

loop_
_geom_angle_atom_site_label_1
_geom_angle_atom_site_label_2
_geom_angle_atom_site_label_3
_geom_angle
C10 C1 C2 121.21(12)
C10 C1 C11 121.82(13)
C2 C1 C11 116.96(14)
C3 C2 C7 119.01(13)
C3 C2 C1 122.53(13)
C7 C2 C1 118.44(13)
C4 C3 C2 121.10(15)
C4 C3 H3 119.5
C2 C3 H3 119.5
C3 C4 C5 120.15(16)
C3 C4 H4 119.9
C5 C4 H4 119.9
C6 C5 C4 120.52(15)
C6 C5 H5 119.7
C4 C5 H5 119.7
C5 C6 C7 121.14(14)
C5 C6 H6 119.4
C7 C6 H6 119.4
C6 C7 C2 118.06(13)
C6 C7 C8 122.01(12)
C2 C7 C8 119.92(13)
C9 C8 C7 119.72(12)
C9 C8 C12 120.59(13)
C7 C8 C12 119.57(12)
C8 C9 C10 121.03(13)
C8 C9 C18 118.62(12)
C10 C9 C18 120.02(12)
C1 C10 C9 119.67(12)
C1 C10 C20 119.47(12)
C9 C10 C20 120.81(13)
N1 C11 C1 175.09(19)
C13 C12 C17 118.85(15)
C13 C12 C8 119.92(14)
C17 C12 C8 121.23(15)
C12 C13 C14 120.8(2)
C12 C13 H13 119.6
C14 C13 H13 119.6
C15 C14 C13 120.1(2)
C15 C14 H14 120.0
C13 C14 H14 120.0
C14 C15 C16 119.68(18)
C14 C15 H15 120.2
C16 C15 H15 120.2
C15 C16 C17 120.6(2)
C15 C16 H16 119.7
C17 C16 H16 119.7
C12 C17 C16 120.0(2)
C12 C17 H17 120.0
C16 C17 H17 120.0
O1 C18 O2 125.47(16)
O1 C18 C9 123.36(16)
O2 C18 C9 111.13(12)
O2 C19 H19A 109.5
O2 C19 H19B 109.5
H19A C19 H19B 109.5
O2 C19 H19C 109.5
H19A C19 H19C 109.5
H19B C19 H19C 109.5
O3 C20 O4 124.31(15)
O3 C20 C10 123.35(16)
O4 C20 C10 112.34(12)
O4 C21 H21A 109.5
O4 C21 H21B 109.5
H21A C21 H21B 109.5
O4 C21 H21C 109.5
H21A C21 H21C 109.5
H21B C21 H21C 109.5
C18 O2 C19 116.91(15)
C20 O4 C21 116.19(13)

loop_
_geom_bond_atom_site_label_1
_geom_bond_atom_site_label_2
_geom_bond_distance
C1 C10 1.375(2)
C1 C2 1.428(2)
C1 C11 1.4449(19)
C2 C3 1.411(2)
C2 C7 1.4189(19)
C3 C4 1.352(2)
C3 H3 0.9300
C4 C5 1.403(3)
C4 H4 0.9300
C5 C6 1.354(2)
C5 H5 0.9300
C6 C7 1.416(2)
C6 H6 0.9300
C7 C8 1.426(2)
C8 C9 1.3796(19)
C8 C12 1.4965(19)
C9 C10 1.4186(19)
C9 C18 1.500(2)
C10 C20 1.494(2)
C11 N1 1.138(2)
C12 C13 1.370(2)
C12 C17 1.379(2)
C13 C14 1.390(3)
C13 H13 0.9300
C14 C15 1.358(4)
C14 H14 0.9300
C15 C16 1.370(4)
C15 H15 0.9300
C16 C17 1.386(3)
C16 H16 0.9300
C17 H17 0.9300
C18 O1 1.1944(18)
C18 O2 1.326(2)
C19 O2 1.447(2)
C19 H19A 0.9600
C19 H19B 0.9600
C19 H19C 0.9600
C20 O3 1.1993(19)
C20 O4 1.316(2)
C21 O4 1.450(2)
C21 H21A 0.9600
C21 H21B 0.9600
C21 H21C 0.9600

loop_
_geom_torsion_atom_site_label_1
_geom_torsion_atom_site_label_2
_geom_torsion_atom_site_label_3
_geom_torsion_atom_site_label_4
_geom_torsion
C10 C1 C2 C3 178.94(15)
C11 C1 C2 C3 -0.5(2)
C10 C1 C2 C7 0.9(2)
C11 C1 C2 C7 -178.56(13)
C7 C2 C3 C4 1.7(3)
C1 C2 C3 C4 -176.33(16)
C2 C3 C4 C5 -1.6(3)
C3 C4 C5 C6 0.3(3)
C4 C5 C6 C7 0.9(3)
C5 C6 C7 C2 -0.7(2)
C5 C6 C7 C8 177.98(16)
C3 C2 C7 C6 -0.6(2)
C1 C2 C7 C6 177.56(13)
C3 C2 C7 C8 -179.27(14)
C1 C2 C7 C8 -1.1(2)
C6 C7 C8 C9 -178.01(14)
C2 C7 C8 C9 0.6(2)
C6 C7 C8 C12 -1.9(2)
C2 C7 C8 C12 176.70(13)
C7 C8 C9 C10 0.2(2)
C12 C8 C9 C10 -175.85(13)
C7 C8 C9 C18 173.60(13)
C12 C8 C9 C18 -2.4(2)
C2 C1 C10 C9 -0.1(2)
C11 C1 C10 C9 179.32(13)
C2 C1 C10 C20 -177.52(14)
C11 C1 C10 C20 1.9(2)
C8 C9 C10 C1 -0.5(2)
C18 C9 C10 C1 -173.79(13)
C8 C9 C10 C20 176.95(14)
C18 C9 C10 C20 3.6(2)
C10 C1 C11 N1 -178(2)
C2 C1 C11 N1 2(2)
C9 C8 C12 C13 79.4(2)
C7 C8 C12 C13 -96.68(19)
C9 C8 C12 C17 -101.3(2)
C7 C8 C12 C17 82.7(2)
C17 C12 C13 C14 -0.3(3)
C8 C12 C13 C14 179.1(2)
C12 C13 C14 C15 0.8(4)
C13 C14 C15 C16 -0.4(4)
C14 C15 C16 C17 -0.5(4)
C13 C12 C17 C16 -0.6(3)
C8 C12 C17 C16 -180.0(2)
C15 C16 C17 C12 1.0(4)
C8 C9 C18 O1 -106.70(18)
C10 C9 C18 O1 66.8(2)
C8 C9 C18 O2 71.17(17)
C10 C9 C18 O2 -115.34(15)
C1 C10 C20 O3 34.6(2)
C9 C10 C20 O3 -142.82(18)
C1 C10 C20 O4 -145.08(14)
C9 C10 C20 O4 37.5(2)
O1 C18 O2 C19 3.4(3)
C9 C18 O2 C19 -174.42(16)
O3 C20 O4 C21 6.6(3)
C10 C20 O4 C21 -173.75(14)
